data_7117553
loop_
_publ_author_name
'Chansaenpak, Kantapat'
'Wang, Mengzhe'
'Wu, Zhanhong'
'Zaman, Rehmat'
'Li, Zibo'
'Gabba\"i, Fran\,cois P'

_publ_section_title
;
 [^18^F]--NHC--BF~3~ adducts as water stable radio-prosthetic groups
 for PET imaging
;
_journal_coden_ASTM CHCOFS
_journal_issue 62
_journal_name_full
;
 Chemical Communications (Cambridge, United Kingdom)
;
_journal_page_first 12439
_journal_page_last 12442
_journal_paper_doi 10.1039/c5cc04545b
_journal_volume 51
_journal_year 2015
_chemical_formula_sum 'C5 H7 B F3 N3 O2'
_chemical_formula_weight 208.95
_space_group_IT_number 14
_symmetry_cell_setting monoclinic
_symmetry_space_group_name_Hall '-P 2ybc'
_symmetry_space_group_name_H-M 'P 1 21/c 1'
_atom_sites_solution_hydrogens geom
_atom_sites_solution_primary direct
_atom_sites_solution_secondary difmap
_audit_creation_method SHELXL-97
_audit_update_record
;
2015-05-25 deposited with the CCDC.
2015-06-26 downloaded from the CCDC.
;
_cell_angle_alpha 90.00
_cell_angle_beta 105.0490(10)
_cell_angle_gamma 90.00
_cell_formula_units_Z 4
_cell_length_a 7.4533(5)
_cell_length_b 9.5695(6)
_cell_length_c 11.8645(8)
_cell_measurement_temperature 110(2)
_cell_volume 817.21(9)
_computing_structure_refinement 'SHELXL-97 (Sheldrick, 1997)'
_computing_structure_solution 'SHELXS-97 (Sheldrick, 1990)'
_diffrn_ambient_temperature 110(2)
_diffrn_measured_fraction_theta_full 0.999
_diffrn_measured_fraction_theta_max 0.999
_diffrn_radiation_monochromator graphite
_diffrn_radiation_source 'fine-focus sealed tube'
_diffrn_radiation_type MoK\a
_diffrn_radiation_wavelength 0.71073
_diffrn_reflns_av_R_equivalents 0.0449
_diffrn_reflns_av_sigmaI/netI 0.0282
_diffrn_reflns_limit_h_max 9
_diffrn_reflns_limit_h_min -9
_diffrn_reflns_limit_k_max 12
_diffrn_reflns_limit_k_min -12
_diffrn_reflns_limit_l_max 15
_diffrn_reflns_limit_l_min -15
_diffrn_reflns_number 9885
_diffrn_reflns_theta_full 28.32
_diffrn_reflns_theta_max 28.32
_diffrn_reflns_theta_min 2.77
_exptl_absorpt_coefficient_mu 0.170
_exptl_crystal_density_diffrn 1.698
_exptl_crystal_density_method 'not measured'
_exptl_crystal_description single
_exptl_crystal_F_000 424
_exptl_crystal_size_max 0.2
_exptl_crystal_size_mid 0.08
_exptl_crystal_size_min 0.07
_refine_diff_density_max 0.453
_refine_diff_density_min -0.371
_refine_diff_density_rms 0.057
_refine_ls_extinction_method none
_refine_ls_goodness_of_fit_ref 1.066
_refine_ls_hydrogen_treatment mixed
_refine_ls_matrix_type full
_refine_ls_number_parameters 127
_refine_ls_number_reflns 2039
_refine_ls_number_restraints 0
_refine_ls_restrained_S_all 1.066
_refine_ls_R_factor_all 0.0399
_refine_ls_R_factor_gt 0.0371
_refine_ls_shift/su_max 0.000
_refine_ls_shift/su_mean 0.000
_refine_ls_structure_factor_coef Fsqd
_refine_ls_weighting_details 'calc w=1/[\s^2^(Fo^2^)+(0.0579P)^2^+0.3922P] where P=(Fo^2^+2Fc^2^)/3'
_refine_ls_weighting_scheme calc
_refine_ls_wR_factor_gt 0.1057
_refine_ls_wR_factor_ref 0.1085
_reflns_number_gt 1868
_reflns_number_total 2039
_reflns_threshold_expression >2sigma(I)
_cod_data_source_file c5cc04545b2.cif
_cod_data_source_block i
_cod_original_sg_symbol_H-M P21/c
_cod_database_code 7117553

loop_
_symmetry_equiv_pos_as_xyz
'x, y, z'
'-x, y+1/2, -z+1/2'
'-x, -y, -z'
'x, -y-1/2, z-1/2'

loop_
_atom_site_label
_atom_site_type_symbol
_atom_site_fract_x
_atom_site_fract_y
_atom_site_fract_z
_atom_site_U_iso_or_equiv
_atom_site_adp_type
_atom_site_occupancy
_atom_site_symmetry_multiplicity
_atom_site_calc_flag
_atom_site_refinement_flags
F1 F 0.50235(11) -0.11523(8) 0.70893(7) 0.0249(2) Uani 1 1 d .
O1 O 0.81512(14) 0.46021(11) 0.52755(9) 0.0245(2) Uani 1 1 d .
N1 N 0.37963(14) 0.20118(11) 0.52065(9) 0.0146(2) Uani 1 1 d .
C1 C 0.18569(17) 0.19109(15) 0.45065(12) 0.0221(3) Uani 1 1 d .
H1A H 0.1257 0.1146 0.4784 0.033 Uiso 1 1 calc R
H1B H 0.1832 0.1757 0.3703 0.033 Uiso 1 1 calc R
H1C H 0.1217 0.2764 0.4575 0.033 Uiso 1 1 calc R
B1 B 0.3703(2) -0.01165(14) 0.66770(12) 0.0165(3) Uani 1 1 d .
F2 F 0.30370(13) 0.03983(9) 0.75911(7) 0.0263(2) Uani 1 1 d .
O2 O 0.97051(13) 0.31931(12) 0.66152(9) 0.0270(2) Uani 1 1 d .
N2 N 0.64077(13) 0.16712(11) 0.64989(8) 0.0137(2) Uani 1 1 d .
C2 C 0.46557(16) 0.11903(12) 0.61203(9) 0.0135(2) Uani 1 1 d .
F3 F 0.22507(11) -0.06858(9) 0.58143(7) 0.0254(2) Uani 1 1 d .
N3 N 0.82716(14) 0.35793(12) 0.59167(9) 0.0176(2) Uani 1 1 d .
C3 C 0.77818(18) 0.11727(14) 0.75538(11) 0.0215(3) Uani 1 1 d .
H3A H 0.7295 0.0371 0.7862 0.032 Uiso 1 1 calc R
H3B H 0.8034 0.1902 0.8129 0.032 Uiso 1 1 calc R
H3C H 0.8910 0.0921 0.7357 0.032 Uiso 1 1 calc R
C4 C 0.66054(16) 0.27990(12) 0.58168(10) 0.0140(2) Uani 1 1 d .
C5 C 0.49791(17) 0.30107(12) 0.50031(10) 0.0153(2) Uani 1 1 d .
H5A H 0.4723 0.3694 0.4426 0.018 Uiso 1 1 calc R

loop_
_atom_site_aniso_label
_atom_site_aniso_U_11
_atom_site_aniso_U_22
_atom_site_aniso_U_33
_atom_site_aniso_U_23
_atom_site_aniso_U_13
_atom_site_aniso_U_12
F1 0.0266(4) 0.0173(4) 0.0303(4) 0.0060(3) 0.0066(3) 0.0010(3)
O1 0.0267(5) 0.0254(5) 0.0241(5) 0.0024(4) 0.0113(4) -0.0071(4)
N1 0.0129(5) 0.0168(5) 0.0123(5) -0.0002(4) 0.0002(4) -0.0013(4)
C1 0.0131(6) 0.0257(6) 0.0227(6) 0.0015(5) -0.0037(5) -0.0019(5)
B1 0.0198(6) 0.0153(6) 0.0148(6) -0.0008(5) 0.0051(5) -0.0034(5)
F2 0.0385(5) 0.0235(4) 0.0224(4) -0.0014(3) 0.0179(4) -0.0035(3)
O2 0.0148(4) 0.0327(6) 0.0300(5) -0.0012(4) -0.0004(4) -0.0036(4)
N2 0.0136(5) 0.0150(5) 0.0114(4) -0.0008(3) 0.0012(3) -0.0003(3)
C2 0.0142(5) 0.0148(5) 0.0108(5) -0.0024(4) 0.0019(4) -0.0003(4)
F3 0.0263(4) 0.0230(4) 0.0236(4) -0.0017(3) 0.0007(3) -0.0112(3)
N3 0.0157(5) 0.0208(5) 0.0172(5) -0.0038(4) 0.0063(4) -0.0033(4)
C3 0.0201(6) 0.0211(6) 0.0176(6) 0.0031(5) -0.0051(4) 0.0005(5)
C4 0.0143(5) 0.0149(5) 0.0133(5) -0.0020(4) 0.0046(4) -0.0017(4)
C5 0.0170(5) 0.0163(5) 0.0125(5) 0.0005(4) 0.0037(4) -0.0010(4)

loop_
_atom_type_symbol
_atom_type_description
_atom_type_scat_dispersion_real
_atom_type_scat_dispersion_imag
_atom_type_scat_source
C C 0.0033 0.0016 'International Tables Vol C Tables 4.2.6.8 and 6.1.1.4'
H H 0.0000 0.0000 'International Tables Vol C Tables 4.2.6.8 and 6.1.1.4'
B B 0.0013 0.0007 'International Tables Vol C Tables 4.2.6.8 and 6.1.1.4'
N N 0.0061 0.0033 'International Tables Vol C Tables 4.2.6.8 and 6.1.1.4'
O O 0.0106 0.0060 'International Tables Vol C Tables 4.2.6.8 and 6.1.1.4'
F F 0.0171 0.0103 'International Tables Vol C Tables 4.2.6.8 and 6.1.1.4'

loop_
_geom_angle_atom_site_label_1
_geom_angle_atom_site_label_2
_geom_angle_atom_site_label_3
_geom_angle
C2 N1 C5 110.77(10)
C2 N1 C1 127.12(11)
C5 N1 C1 122.11(10)
F1 B1 F3 108.85(10)
F1 B1 F2 109.87(10)
F3 B1 F2 110.10(11)
F1 B1 C2 109.90(10)
F3 B1 C2 109.50(10)
F2 B1 C2 108.61(10)
C2 N2 C4 108.28(10)
C2 N2 C3 124.87(10)
C4 N2 C3 126.45(10)
N2 C2 N1 106.50(10)
N2 C2 B1 127.11(10)
N1 C2 B1 126.37(10)
O2 N3 O1 124.69(11)
O2 N3 C4 119.00(11)
O1 N3 C4 116.31(10)
C5 C4 N2 108.85(10)
C5 C4 N3 125.40(11)
N2 C4 N3 125.71(10)
C4 C5 N1 105.60(10)

loop_
_geom_bond_atom_site_label_1
_geom_bond_atom_site_label_2
_geom_bond_distance
F1 B1 1.3928(16)
O1 N3 1.2285(15)
N1 C2 1.3576(15)
N1 C5 1.3637(15)
N1 C1 1.4715(15)
B1 F3 1.3933(15)
B1 F2 1.3948(16)
B1 C2 1.6575(18)
O2 N3 1.2269(15)
N2 C2 1.3468(15)
N2 C4 1.3796(15)
N2 C3 1.4756(15)
N3 C4 1.4274(15)
C4 C5 1.3545(16)
